data_1547519
loop_
_publ_author_name
'Jiang, Yan'
'Zhuang, Chunlin'
'Chen, Long'
'Lu, Junjie'
'Dong, Guoqiang'
'Miao, Zhenyuan'
'Zhang, Wannian'
'Li, Jian'
'Sheng, Chunquan'

_publ_section_title
;
 Structural Biology-Inspired Discovery of Novel KRAS-PDE\d Inhibitors.
;
_journal_issue 22
_journal_name_full 'Journal of medicinal chemistry'
_journal_page_first 9400
_journal_page_last 9406
_journal_paper_doi 10.1021/acs.jmedchem.7b01243
_journal_volume 60
_journal_year 2017
_chemical_formula_sum 'C38 H39 F2 N5 O3'
_chemical_formula_weight 651.74
_space_group_crystal_system monoclinic
_space_group_IT_number 4
_space_group_name_Hall 'P 2yb'
_space_group_name_H-M_alt 'P 1 21 1'
_symmetry_space_group_name_Hall 'P 2yb'
_symmetry_space_group_name_H-M 'P 1 21 1'
_atom_sites_solution_hydrogens mixed
_audit_creation_method SHELXL-2014/7
_cell_angle_alpha 90
_cell_angle_beta 110.903(2)
_cell_angle_gamma 90
_cell_formula_units_Z 2
_cell_length_a 12.1734(5)
_cell_length_b 11.7178(4)
_cell_length_c 15.5279(6)
_cell_measurement_reflns_used 3194
_cell_measurement_temperature 173(2)
_cell_measurement_theta_max 69.47
_cell_measurement_theta_min 3.05
_cell_volume 2069.21(14)
_computing_cell_refinement 'Bruker SAINT'
_computing_data_collection 'Bruker APEX2'
_computing_data_reduction 'Bruker SAINT'
_computing_molecular_graphics 'Bruker SHELXTL'
_computing_publication_material 'Bruker SHELXTL'
_computing_structure_refinement 'SHELXL-2014/7 (Sheldrick, 2014)'
_computing_structure_solution 'SHELXS-97 (Sheldrick, 2008)'
_diffrn_ambient_temperature 173(2)
_diffrn_measured_fraction_theta_full 0.900
_diffrn_measured_fraction_theta_max 0.900
_diffrn_measurement_device_type 'Bruker APEX-II CCD'
_diffrn_measurement_method '\f and \w scans'
_diffrn_radiation_type CuK\a
_diffrn_radiation_wavelength 1.54178
_diffrn_reflns_av_R_equivalents 0.0640
_diffrn_reflns_av_unetI/netI 0.0939
_diffrn_reflns_Laue_measured_fraction_full 0.900
_diffrn_reflns_Laue_measured_fraction_max 0.900
_diffrn_reflns_limit_h_max 12
_diffrn_reflns_limit_h_min -13
_diffrn_reflns_limit_k_max 12
_diffrn_reflns_limit_k_min -13
_diffrn_reflns_limit_l_max 17
_diffrn_reflns_limit_l_min -17
_diffrn_reflns_number 9462
_diffrn_reflns_point_group_measured_fraction_full 0.731
_diffrn_reflns_point_group_measured_fraction_max 0.731
_diffrn_reflns_theta_full 62.485
_diffrn_reflns_theta_max 62.485
_diffrn_reflns_theta_min 3.046
_exptl_absorpt_coefficient_mu 0.601
_exptl_absorpt_correction_T_max 0.929
_exptl_absorpt_correction_T_min 0.394
_exptl_absorpt_correction_type multi-scan
_exptl_absorpt_process_details sadabs
_exptl_crystal_colour colourless
_exptl_crystal_density_diffrn 1.046
_exptl_crystal_description block
_exptl_crystal_F_000 688
_exptl_crystal_size_max 0.180
_exptl_crystal_size_mid 0.120
_exptl_crystal_size_min 0.100
_refine_diff_density_max 0.442
_refine_diff_density_min -0.418
_refine_diff_density_rms 0.081
_refine_ls_abs_structure_details
; 
 Flack x determined using 1154 quotients [(I+)-(I-)]/[(I+)+(I-)] 
 (Parsons, Flack and Wagner, Acta Cryst. B69 (2013) 249-259). 
;
_refine_ls_abs_structure_Flack 0.1(2)
_refine_ls_extinction_method none
_refine_ls_goodness_of_fit_ref 1.089
_refine_ls_hydrogen_treatment mixed
_refine_ls_matrix_type full
_refine_ls_number_parameters 442
_refine_ls_number_reflns 4832
_refine_ls_number_restraints 5
_refine_ls_restrained_S_all 1.091
_refine_ls_R_factor_all 0.0962
_refine_ls_R_factor_gt 0.0881
_refine_ls_shift/su_max 0.002
_refine_ls_shift/su_mean 0.001
_refine_ls_structure_factor_coef Fsqd
_refine_ls_weighting_details 'w=1/[\s^2^(Fo^2^)+(0.1984P)^2^+0.0355P] where P=(Fo^2^+2Fc^2^)/3'
_refine_ls_weighting_scheme calc
_refine_ls_wR_factor_gt 0.2507
_refine_ls_wR_factor_ref 0.2672
_reflns_Friedel_coverage 0.539
_reflns_Friedel_fraction_full 0.542
_reflns_Friedel_fraction_max 0.542
_reflns_number_gt 3973
_reflns_number_total 4832
_reflns_threshold_expression 'I > 2\s(I)'
_cod_data_source_file jm7b01243_si_003.cif
_cod_data_source_block cu_61227a
_cod_depositor_comments 'Adding full bibliography for 1547519.cif.'
_cod_database_code 1547519
_shelx_shelxl_version_number 2014/7
_shelx_space_group_comment
; 
The symmetry employed for this shelxl refinement is uniquely defined 
by the following loop, which should always be used as a source of 
symmetry information in preference to the above space-group names. 
They are only intended as comments. 
;
_shelx_estimated_absorpt_t_min 0.900
_shelx_estimated_absorpt_t_max 0.942
_platon_squeeze_void_probe_radius 1.20

loop_
_space_group_symop_operation_xyz
'x, y, z'
'-x, y+1/2, -z'

loop_
_atom_site_label
_atom_site_type_symbol
_atom_site_fract_x
_atom_site_fract_y
_atom_site_fract_z
_atom_site_U_iso_or_equiv
_atom_site_adp_type
_atom_site_occupancy
_atom_site_site_symmetry_order
_atom_site_calc_flag
_atom_site_refinement_flags_posn
_atom_site_refinement_flags_adp
O1 O 0.6924(3) 0.1577(4) -0.3139(3) 0.0390(10) Uani 1 1 d . .
O2 O 0.8061(3) 0.3757(4) 0.3141(3) 0.0454(12) Uani 1 1 d . .
F1 F 0.2547(4) 0.1141(5) -0.1895(3) 0.0735(14) Uani 1 1 d . .
F2 F 1.2398(4) 0.4197(5) 0.1859(3) 0.0715(14) Uani 1 1 d . .
N1 N 0.5579(4) 0.1347(5) -0.2441(3) 0.0396(13) Uani 1 1 d . .
N2 N 0.4197(4) -0.0163(5) -0.2914(3) 0.0364(12) Uani 1 1 d D .
H2 H 0.361(6) -0.070(6) -0.289(4) 0.055 Uiso 1 1 d D U
N3 N 0.7782(5) 0.2373(6) -0.0191(4) 0.0531(15) Uani 1 1 d . .
N4 N 0.9395(4) 0.3999(5) 0.2451(3) 0.0348(12) Uani 1 1 d . .
N5 N 1.0765(4) 0.5528(5) 0.2916(3) 0.0358(12) Uani 1 1 d D .
H5 H 1.132(4) 0.567(4) 0.282(3) 0.007(11) Uiso 1 1 d D .
C1 C 0.5998(4) 0.1144(5) -0.3146(4) 0.0303(13) Uani 1 1 d . .
C2 C 0.4472(5) 0.0916(5) -0.2467(4) 0.0310(13) Uani 1 1 d . .
H2A H 0.4542 0.0791 -0.1812 0.037 Uiso 1 1 calc R U
C3 C 0.4427(5) -0.0288(6) -0.3723(4) 0.0386(14) Uani 1 1 d D .
C4 C 0.3798(5) -0.1106(6) -0.4381(5) 0.0424(15) Uani 1 1 d . .
H4 H 0.3198 -0.1556 -0.4291 0.051 Uiso 1 1 calc R U
C5 C 0.4088(5) -0.1230(6) -0.5166(4) 0.0461(17) Uani 1 1 d D .
H5A H 0.3666 -0.1770 -0.5621 0.055 Uiso 1 1 calc R U
C6 C 0.4940(6) -0.0619(6) -0.5306(4) 0.0468(17) Uani 1 1 d D .
H6 H 0.5109 -0.0727 -0.5853 0.056 Uiso 1 1 calc R U
C7 C 0.5586(6) 0.0183(6) -0.4645(4) 0.0440(16) Uani 1 1 d . .
H7 H 0.6191 0.0615 -0.4745 0.053 Uiso 1 1 calc R U
C8 C 0.5337(5) 0.0346(6) -0.3841(4) 0.0340(14) Uani 1 1 d . .
C9 C 0.6187(5) 0.2183(6) -0.1751(4) 0.0353(13) Uani 1 1 d . .
H9A H 0.5608 0.2634 -0.1580 0.042 Uiso 1 1 calc R U
H9B H 0.6626 0.2713 -0.2007 0.042 Uiso 1 1 calc R U
C10 C 0.7027(6) 0.1606(7) -0.0907(5) 0.0504(17) Uani 1 1 d . .
H10A H 0.6566 0.1129 -0.0632 0.060 Uiso 1 1 calc R U
H10B H 0.7537 0.1088 -0.1102 0.060 Uiso 1 1 calc R U
C11 C 0.7107(6) 0.3074(8) 0.0189(5) 0.060(2) Uani 1 1 d . .
H11A H 0.6667 0.2578 0.0468 0.072 Uiso 1 1 calc R U
H11B H 0.6526 0.3509 -0.0317 0.072 Uiso 1 1 calc R U
C12 C 0.7834(6) 0.3895(8) 0.0902(5) 0.060(2) Uani 1 1 d . .
H12A H 0.8257 0.4419 0.0628 0.072 Uiso 1 1 calc R U
H12B H 0.7321 0.4355 0.1139 0.072 Uiso 1 1 calc R U
C13 C 0.8691(6) 0.3236(7) 0.1669(5) 0.0484(17) Uani 1 1 d . .
H13 H 0.8220 0.2722 0.1917 0.058 Uiso 1 1 calc R U
C14 C 0.9386(6) 0.2478(8) 0.1273(6) 0.073(2) Uani 1 1 d . .
H14A H 0.9926 0.1996 0.1768 0.087 Uiso 1 1 calc R U
H14B H 0.9865 0.2952 0.1013 0.087 Uiso 1 1 calc R U
C15 C 0.8568(7) 0.1722(8) 0.0522(6) 0.077(2) Uani 1 1 d . .
H15A H 0.9040 0.1230 0.0268 0.093 Uiso 1 1 calc R U
H15B H 0.8120 0.1221 0.0791 0.093 Uiso 1 1 calc R U
C16 C 0.8958(5) 0.4212(6) 0.3123(4) 0.0372(14) Uani 1 1 d . .
C17 C 0.9694(5) 0.5001(6) 0.3866(4) 0.0345(14) Uani 1 1 d . .
C18 C 0.9404(5) 0.5157(6) 0.4644(4) 0.0434(16) Uani 1 1 d . .
H18 H 0.8790 0.4721 0.4726 0.052 Uiso 1 1 calc R U
C19 C 0.9992(6) 0.5925(8) 0.5278(5) 0.056(2) Uani 1 1 d . .
H19 H 0.9801 0.6014 0.5817 0.067 Uiso 1 1 calc R U
C20 C 1.0889(6) 0.6608(7) 0.5170(5) 0.0539(18) Uani 1 1 d . .
H20 H 1.1279 0.7174 0.5611 0.065 Uiso 1 1 calc R U
C21 C 1.1177(5) 0.6427(6) 0.4407(4) 0.0428(15) Uani 1 1 d . .
H21 H 1.1802 0.6856 0.4337 0.051 Uiso 1 1 calc R U
C22 C 1.0595(4) 0.5645(5) 0.3734(4) 0.0330(13) Uani 1 1 d . .
C23 C 1.0533(5) 0.4405(6) 0.2438(4) 0.0341(14) Uani 1 1 d . .
H23 H 1.0464 0.4520 0.1783 0.041 Uiso 1 1 calc R U
C24 C 0.3467(5) 0.1799(5) -0.2879(3) 0.0286(12) Uani 1 1 d . .
C25 C 0.2528(6) 0.1892(7) -0.2619(5) 0.0480(17) Uani 1 1 d . .
C26 C 0.1624(6) 0.2627(8) -0.2965(6) 0.057(2) Uani 1 1 d . .
H26 H 0.0993 0.2619 -0.2740 0.069 Uiso 1 1 calc R U
C27 C 0.1612(7) 0.3352(9) -0.3611(7) 0.073(3) Uani 1 1 d . .
H27 H 0.1003 0.3903 -0.3832 0.087 Uiso 1 1 calc R U
C28 C 0.2497(7) 0.3297(8) -0.3960(5) 0.058(2) Uani 1 1 d . .
H28 H 0.2454 0.3768 -0.4469 0.070 Uiso 1 1 calc R U
C29 C 0.3468(6) 0.2563(7) -0.3587(4) 0.0448(16) Uani 1 1 d . .
H29 H 0.4106 0.2580 -0.3804 0.054 Uiso 1 1 calc R U
C30 C 1.1485(5) 0.3537(6) 0.2873(4) 0.0370(14) Uani 1 1 d . .
C31 C 1.2410(6) 0.3500(6) 0.2521(4) 0.0419(16) Uani 1 1 d . .
C32 C 1.3341(7) 0.2774(8) 0.2838(6) 0.062(2) Uani 1 1 d . .
H32 H 1.3939 0.2742 0.2579 0.074 Uiso 1 1 calc R U
C33 C 1.3354(7) 0.2040(7) 0.3615(5) 0.057(2) Uani 1 1 d . .
H33 H 1.3999 0.1542 0.3895 0.069 Uiso 1 1 calc R U
C34 C 1.2440(8) 0.2072(8) 0.3932(5) 0.064(2) Uani 1 1 d . .
H34 H 1.2422 0.1562 0.4403 0.076 Uiso 1 1 calc R U
C35 C 1.1565(6) 0.2834(7) 0.3574(4) 0.0454(17) Uani 1 1 d . .
H35 H 1.0968 0.2875 0.3834 0.055 Uiso 1 1 calc R U
C36 C 0.3694(11) 0.6232(12) 0.7146(9) 0.116(4) Uani 1 1 d . .
H36A H 0.4121 0.6956 0.7221 0.174 Uiso 1 1 calc R U
H36B H 0.2943 0.6359 0.7229 0.174 Uiso 1 1 calc R U
H36C H 0.3548 0.5929 0.6527 0.174 Uiso 1 1 calc R U
C37 C 0.4380(10) 0.5435(12) 0.7817(8) 0.100(3) Uani 1 1 d . .
C38 C 0.3951(18) 0.4786(17) 0.8405(15) 0.174(7) Uani 1 1 d . .
H38A H 0.3190 0.4449 0.8041 0.262 Uiso 1 1 calc R U
H38B H 0.3856 0.5285 0.8880 0.262 Uiso 1 1 calc R U
H38C H 0.4513 0.4178 0.8699 0.262 Uiso 1 1 calc R U
O3 O 0.5299(7) 0.5056(9) 0.7721(6) 0.120(3) Uani 1 1 d . .

loop_
_atom_site_aniso_label
_atom_site_aniso_U_11
_atom_site_aniso_U_22
_atom_site_aniso_U_33
_atom_site_aniso_U_23
_atom_site_aniso_U_13
_atom_site_aniso_U_12
O1 0.028(2) 0.036(3) 0.049(2) 0.001(2) 0.0088(19) -0.0010(16)
O2 0.021(2) 0.056(3) 0.059(3) -0.001(2) 0.013(2) -0.0034(18)
F1 0.070(3) 0.067(4) 0.105(3) 0.023(3) 0.058(3) 0.008(2)
F2 0.084(3) 0.055(3) 0.098(3) 0.014(3) 0.059(3) 0.013(2)
N1 0.030(3) 0.044(4) 0.037(3) -0.002(2) 0.002(2) -0.002(2)
N2 0.030(3) 0.039(3) 0.040(3) -0.006(2) 0.012(2) -0.012(2)
N3 0.042(3) 0.052(4) 0.057(3) -0.028(3) 0.007(3) -0.004(2)
N4 0.021(3) 0.041(3) 0.040(3) -0.009(2) 0.008(2) -0.0014(18)
N5 0.023(3) 0.037(3) 0.047(3) -0.002(3) 0.011(2) 0.004(2)
C1 0.016(3) 0.037(4) 0.036(3) 0.013(3) 0.007(2) 0.008(2)
C2 0.019(3) 0.033(4) 0.037(3) 0.006(3) 0.005(2) 0.002(2)
C3 0.032(3) 0.034(4) 0.043(3) 0.000(3) 0.004(3) 0.006(2)
C4 0.025(3) 0.036(4) 0.063(4) -0.008(3) 0.012(3) 0.004(2)
C5 0.037(4) 0.046(5) 0.043(3) -0.020(3) -0.001(3) 0.001(3)
C6 0.050(4) 0.047(5) 0.034(3) -0.013(3) 0.004(3) 0.000(3)
C7 0.041(4) 0.045(4) 0.050(4) 0.002(3) 0.021(3) 0.009(3)
C8 0.021(3) 0.036(4) 0.039(3) 0.004(3) 0.005(2) 0.005(2)
C9 0.032(3) 0.032(4) 0.033(3) -0.002(3) 0.001(2) -0.004(2)
C10 0.039(4) 0.044(4) 0.053(4) -0.019(3) -0.002(3) 0.000(3)
C11 0.038(4) 0.072(6) 0.055(4) -0.005(4) 0.000(3) 0.006(3)
C12 0.054(4) 0.058(5) 0.056(4) -0.004(4) 0.007(3) 0.026(3)
C13 0.036(4) 0.048(5) 0.058(4) -0.013(3) 0.014(3) -0.009(3)
C14 0.053(4) 0.075(6) 0.069(4) -0.024(4) -0.005(4) 0.017(4)
C15 0.072(5) 0.069(6) 0.064(5) -0.015(4) -0.009(4) 0.018(4)
C16 0.029(3) 0.032(4) 0.044(3) -0.010(3) 0.005(3) -0.005(2)
C17 0.023(3) 0.037(4) 0.039(3) -0.006(3) 0.005(3) 0.000(2)
C18 0.039(4) 0.043(4) 0.049(3) -0.006(3) 0.016(3) 0.000(3)
C19 0.048(4) 0.061(6) 0.058(4) -0.002(4) 0.020(4) 0.017(3)
C20 0.047(4) 0.049(5) 0.062(4) -0.009(4) 0.015(3) 0.007(3)
C21 0.028(3) 0.044(4) 0.046(3) -0.010(3) 0.002(3) -0.005(2)
C22 0.018(3) 0.033(4) 0.046(3) -0.007(3) 0.009(2) 0.004(2)
C23 0.036(4) 0.037(4) 0.025(3) -0.008(2) 0.007(3) -0.002(2)
C24 0.022(3) 0.031(3) 0.030(3) 0.000(2) 0.005(2) -0.001(2)
C25 0.036(4) 0.041(4) 0.063(4) 0.004(3) 0.012(3) 0.002(3)
C26 0.030(4) 0.057(5) 0.090(5) -0.003(4) 0.026(4) 0.002(3)
C27 0.040(5) 0.072(7) 0.089(6) -0.008(5) 0.001(4) 0.007(4)
C28 0.050(5) 0.058(6) 0.059(4) 0.006(4) 0.011(4) 0.012(3)
C29 0.047(4) 0.047(5) 0.034(3) 0.006(3) 0.007(3) 0.006(3)
C30 0.027(3) 0.037(4) 0.039(3) -0.011(3) 0.002(3) -0.007(2)
C31 0.039(4) 0.038(4) 0.052(3) -0.007(3) 0.021(3) -0.008(2)
C32 0.053(5) 0.052(6) 0.082(5) -0.006(4) 0.028(4) -0.001(3)
C33 0.042(4) 0.043(5) 0.072(5) 0.002(4) 0.001(4) 0.014(3)
C34 0.076(6) 0.061(6) 0.041(4) 0.003(4) 0.006(4) 0.013(4)
C35 0.031(3) 0.054(5) 0.051(4) 0.003(3) 0.014(3) 0.006(3)
C36 0.108(9) 0.102(10) 0.108(8) -0.002(7) 0.001(7) -0.012(6)
C37 0.089(8) 0.111(10) 0.092(7) 0.002(6) 0.025(6) 0.006(6)
C38 0.217(19) 0.125(15) 0.185(15) 0.014(14) 0.076(15) 0.013(13)
O3 0.090(5) 0.126(7) 0.135(6) 0.020(6) 0.031(5) 0.014(5)

loop_
_atom_type_symbol
_atom_type_description
_atom_type_scat_dispersion_real
_atom_type_scat_dispersion_imag
_atom_type_scat_source
C C 0.0181 0.0091 'International Tables Vol C Tables 4.2.6.8 and 6.1.1.4'
H H 0.0000 0.0000 'International Tables Vol C Tables 4.2.6.8 and 6.1.1.4'
N N 0.0311 0.0180 'International Tables Vol C Tables 4.2.6.8 and 6.1.1.4'
F F 0.0727 0.0534 'International Tables Vol C Tables 4.2.6.8 and 6.1.1.4'
O O 0.0492 0.0322 'International Tables Vol C Tables 4.2.6.8 and 6.1.1.4'

loop_
_geom_angle_atom_site_label_1
_geom_angle_atom_site_label_2
_geom_angle_atom_site_label_3
_geom_angle
C1 N1 C2 121.9(5)
C1 N1 C9 117.8(5)
C2 N1 C9 119.4(5)
C3 N2 C2 116.5(5)
C3 N2 H2 111(3)
C2 N2 H2 128(4)
C15 N3 C11 108.6(6)
C15 N3 C10 109.3(6)
C11 N3 C10 111.6(5)
C16 N4 C23 125.6(5)
C16 N4 C13 117.7(5)
C23 N4 C13 116.6(4)
C22 N5 C23 119.2(5)
C22 N5 H5 127(3)
C23 N5 H5 97(3)
O1 C1 N1 121.1(6)
O1 C1 C8 122.7(5)
N1 C1 C8 116.1(5)
N2 C2 N1 112.6(5)
N2 C2 C24 112.2(4)
N1 C2 C24 111.8(5)
N2 C2 H2A 106.6
N1 C2 H2A 106.6
C24 C2 H2A 106.6
N2 C3 C8 119.1(6)
N2 C3 C4 119.6(6)
C8 C3 C4 121.2(6)
C5 C4 C3 117.6(6)
C5 C4 H4 121.2
C3 C4 H4 121.2
C6 C5 C4 122.6(6)
C6 C5 H5A 118.7
C4 C5 H5A 118.7
C5 C6 C7 120.2(5)
C5 C6 H6 119.9
C7 C6 H6 119.9
C8 C7 C6 119.9(6)
C8 C7 H7 120.0
C6 C7 H7 120.0
C3 C8 C7 118.6(6)
C3 C8 C1 120.4(5)
C7 C8 C1 121.1(6)
N1 C9 C10 110.5(6)
N1 C9 H9A 109.6
C10 C9 H9A 109.6
N1 C9 H9B 109.6
C10 C9 H9B 109.6
H9A C9 H9B 108.1
N3 C10 C9 115.5(6)
N3 C10 H10A 108.4
C9 C10 H10A 108.4
N3 C10 H10B 108.4
C9 C10 H10B 108.4
H10A C10 H10B 107.5
N3 C11 C12 113.6(5)
N3 C11 H11A 108.8
C12 C11 H11A 108.8
N3 C11 H11B 108.8
C12 C11 H11B 108.8
H11A C11 H11B 107.7
C13 C12 C11 108.7(7)
C13 C12 H12A 110.0
C11 C12 H12A 110.0
C13 C12 H12B 110.0
C11 C12 H12B 110.0
H12A C12 H12B 108.3
C12 C13 C14 108.4(6)
C12 C13 N4 111.9(7)
C14 C13 N4 116.1(5)
C12 C13 H13 106.6
C14 C13 H13 106.6
N4 C13 H13 106.6
C13 C14 C15 110.4(6)
C13 C14 H14A 109.6
C15 C14 H14A 109.6
C13 C14 H14B 109.6
C15 C14 H14B 109.6
H14A C14 H14B 108.1
N3 C15 C14 111.4(7)
N3 C15 H15A 109.4
C14 C15 H15A 109.4
N3 C15 H15B 109.4
C14 C15 H15B 109.4
H15A C15 H15B 108.0
O2 C16 N4 122.4(6)
O2 C16 C17 123.0(5)
N4 C16 C17 114.5(5)
C18 C17 C22 120.7(6)
C18 C17 C16 118.9(5)
C22 C17 C16 120.2(5)
C19 C18 C17 119.6(6)
C19 C18 H18 120.2
C17 C18 H18 120.2
C18 C19 C20 121.8(6)
C18 C19 H19 119.1
C20 C19 H19 119.1
C21 C20 C19 117.6(7)
C21 C20 H20 121.2
C19 C20 H20 121.2
C20 C21 C22 122.6(6)
C20 C21 H21 118.7
C22 C21 H21 118.7
N5 C22 C21 124.3(6)
N5 C22 C17 117.9(5)
C21 C22 C17 117.5(5)
N4 C23 N5 106.9(4)
N4 C23 C30 110.6(5)
N5 C23 C30 113.3(5)
N4 C23 H23 108.6
N5 C23 H23 108.6
C30 C23 H23 108.6
C25 C24 C29 114.7(6)
C25 C24 C2 123.9(5)
C29 C24 C2 121.4(5)
C24 C25 C26 126.2(7)
C24 C25 F1 114.3(6)
C26 C25 F1 119.4(6)
C27 C26 C25 120.2(7)
C27 C26 H26 119.9
C25 C26 H26 119.9
C26 C27 C28 118.5(8)
C26 C27 H27 120.7
C28 C27 H27 120.7
C27 C28 C29 121.9(8)
C27 C28 H28 119.0
C29 C28 H28 119.0
C28 C29 C24 118.1(6)
C28 C29 H29 120.9
C24 C29 H29 120.9
C35 C30 C31 117.2(6)
C35 C30 C23 126.8(5)
C31 C30 C23 115.9(6)
F2 C31 C32 116.7(6)
F2 C31 C30 119.8(6)
C32 C31 C30 123.5(7)
C31 C32 C33 115.2(6)
C31 C32 H32 122.4
C33 C32 H32 122.4
C34 C33 C32 120.3(6)
C34 C33 H33 119.9
C32 C33 H33 119.9
C35 C34 C33 119.6(8)
C35 C34 H34 120.2
C33 C34 H34 120.2
C30 C35 C34 124.0(6)
C30 C35 H35 118.0
C34 C35 H35 118.0
C37 C36 H36A 109.5
C37 C36 H36B 109.5
H36A C36 H36B 109.5
C37 C36 H36C 109.5
H36A C36 H36C 109.5
H36B C36 H36C 109.5
O3 C37 C38 115.5(13)
O3 C37 C36 117.2(11)
C38 C37 C36 124.5(13)
C37 C38 H38A 109.5
C37 C38 H38B 109.5
H38A C38 H38B 109.5
C37 C38 H38C 109.5
H38A C38 H38C 109.5
H38B C38 H38C 109.5

loop_
_geom_bond_atom_site_label_1
_geom_bond_atom_site_label_2
_geom_bond_distance
O1 C1 1.232(7)
O2 C16 1.225(7)
F1 C25 1.421(9)
F2 C31 1.309(8)
N1 C1 1.384(7)
N1 C2 1.426(7)
N1 C9 1.446(8)
N2 C3 1.390(8)
N2 C2 1.423(8)
N2 H2 0.97(5)
N3 C15 1.403(10)
N3 C11 1.429(8)
N3 C10 1.470(8)
N4 C16 1.354(7)
N4 C23 1.472(7)
N4 C13 1.505(8)
N5 C22 1.365(8)
N5 C23 1.488(8)
N5 H5 0.77(4)
C1 C8 1.437(9)
C2 C24 1.555(7)
C2 H2A 1.0000
C3 C8 1.398(9)
C3 C4 1.411(9)
C4 C5 1.393(9)
C4 H4 0.9500
C5 C6 1.341(9)
C5 H5A 0.9500
C6 C7 1.407(9)
C6 H6 0.9500
C7 C8 1.400(8)
C7 H7 0.9500
C9 C10 1.504(9)
C9 H9A 0.9900
C9 H9B 0.9900
C10 H10A 0.9900
C10 H10B 0.9900
C11 C12 1.495(11)
C11 H11A 0.9900
C11 H11B 0.9900
C12 C13 1.488(10)
C12 H12A 0.9900
C12 H12B 0.9900
C13 C14 1.501(10)
C13 H13 1.0000
C14 C15 1.518(10)
C14 H14A 0.9900
C14 H14B 0.9900
C15 H15A 0.9900
C15 H15B 0.9900
C16 C17 1.500(8)
C17 C18 1.386(8)
C17 C22 1.405(8)
C18 C19 1.338(10)
C18 H18 0.9500
C19 C20 1.412(11)
C19 H19 0.9500
C20 C21 1.365(9)
C20 H20 0.9500
C21 C22 1.380(8)
C21 H21 0.9500
C23 C30 1.508(9)
C23 H23 1.0000
C24 C25 1.346(8)
C24 C29 1.418(9)
C25 C26 1.349(11)
C26 C27 1.310(12)
C26 H26 0.9500
C27 C28 1.369(11)
C27 H27 0.9500
C28 C29 1.409(10)
C28 H28 0.9500
C29 H29 0.9500
C30 C35 1.341(9)
C30 C31 1.417(8)
C31 C32 1.361(11)
C32 C33 1.476(12)
C32 H32 0.9500
C33 C34 1.369(11)
C33 H33 0.9500
C34 C35 1.348(11)
C34 H34 0.9500
C35 H35 0.9500
C36 C37 1.426(17)
C36 H36A 0.9800
C36 H36B 0.9800
C36 H36C 0.9800
C37 O3 1.261(13)
C37 C38 1.42(2)
C38 H38A 0.9800
C38 H38B 0.9800
C38 H38C 0.9800

loop_
_geom_hbond_atom_site_label_D
_geom_hbond_atom_site_label_H
_geom_hbond_atom_site_label_A
_geom_hbond_distance_DH
_geom_hbond_distance_HA
_geom_hbond_distance_DA
_geom_hbond_angle_DHA
_geom_hbond_site_symmetry_A
N2 H2 O2 0.97(5) 2.03(5) 2.930(6) 155(7) 2_645
N5 H5 O1 0.77(4) 2.27(4) 2.975(7) 152(4) 2_755

loop_
_geom_torsion_atom_site_label_1
_geom_torsion_atom_site_label_2
_geom_torsion_atom_site_label_3
_geom_torsion_atom_site_label_4
_geom_torsion
C2 N1 C1 O1 175.8(5)
C9 N1 C1 O1 6.8(8)
C2 N1 C1 C8 -8.3(8)
C9 N1 C1 C8 -177.2(5)
C3 N2 C2 N1 -43.3(7)
C3 N2 C2 C24 83.9(6)
C1 N1 C2 N2 33.7(7)
C9 N1 C2 N2 -157.6(5)
C1 N1 C2 C24 -93.7(6)
C9 N1 C2 C24 75.0(6)
C2 N2 C3 C8 28.9(8)
C2 N2 C3 C4 -155.6(5)
N2 C3 C4 C5 -177.7(6)
C8 C3 C4 C5 -2.2(9)
C3 C4 C5 C6 0.9(10)
C4 C5 C6 C7 0.3(11)
C5 C6 C7 C8 -0.1(10)
N2 C3 C8 C7 177.8(6)
C4 C3 C8 C7 2.4(8)
N2 C3 C8 C1 -2.1(9)
C4 C3 C8 C1 -177.6(5)
C6 C7 C8 C3 -1.2(9)
C6 C7 C8 C1 178.8(6)
O1 C1 C8 C3 167.5(5)
N1 C1 C8 C3 -8.4(8)
O1 C1 C8 C7 -12.5(9)
N1 C1 C8 C7 171.7(5)
C1 N1 C9 C10 -98.3(6)
C2 N1 C9 C10 92.5(6)
C15 N3 C10 C9 -176.1(6)
C11 N3 C10 C9 63.8(8)
N1 C9 C10 N3 174.3(5)
C15 N3 C11 C12 61.1(8)
C10 N3 C11 C12 -178.3(8)
N3 C11 C12 C13 -59.6(8)
C11 C12 C13 C14 55.0(8)
C11 C12 C13 N4 -175.6(5)
C16 N4 C13 C12 89.4(7)
C23 N4 C13 C12 -93.4(7)
C16 N4 C13 C14 -145.4(7)
C23 N4 C13 C14 31.8(9)
C12 C13 C14 C15 -55.6(9)
N4 C13 C14 C15 177.5(7)
C11 N3 C15 C14 -59.2(9)
C10 N3 C15 C14 178.9(6)
C13 C14 C15 N3 58.8(10)
C23 N4 C16 O2 -172.5(6)
C13 N4 C16 O2 4.4(10)
C23 N4 C16 C17 4.5(9)
C13 N4 C16 C17 -178.6(6)
O2 C16 C17 C18 5.2(10)
N4 C16 C17 C18 -171.8(6)
O2 C16 C17 C22 -169.3(6)
N4 C16 C17 C22 13.8(9)
C22 C17 C18 C19 -0.3(10)
C16 C17 C18 C19 -174.7(6)
C17 C18 C19 C20 1.6(11)
C18 C19 C20 C21 -2.7(11)
C19 C20 C21 C22 2.7(11)
C23 N5 C22 C21 153.4(6)
C23 N5 C22 C17 -32.7(8)
C20 C21 C22 N5 172.3(6)
C20 C21 C22 C17 -1.6(10)
C18 C17 C22 N5 -174.0(6)
C16 C17 C22 N5 0.3(9)
C18 C17 C22 C21 0.3(9)
C16 C17 C22 C21 174.6(6)
C16 N4 C23 N5 -31.9(8)
C13 N4 C23 N5 151.2(5)
C16 N4 C23 C30 91.9(7)
C13 N4 C23 C30 -85.1(6)
C22 N5 C23 N4 46.2(6)
C22 N5 C23 C30 -76.0(6)
N2 C2 C24 C25 84.8(7)
N1 C2 C24 C25 -147.6(6)
N2 C2 C24 C29 -93.7(6)
N1 C2 C24 C29 33.9(8)
C29 C24 C25 C26 -0.1(10)
C2 C24 C25 C26 -178.7(7)
C29 C24 C25 F1 -178.7(6)
C2 C24 C25 F1 2.7(9)
C24 C25 C26 C27 -0.9(13)
F1 C25 C26 C27 177.7(7)
C25 C26 C27 C28 3.9(12)
C26 C27 C28 C29 -6.1(12)
C27 C28 C29 C24 5.2(11)
C25 C24 C29 C28 -2.0(9)
C2 C24 C29 C28 176.6(6)
N4 C23 C30 C35 -33.5(8)
N5 C23 C30 C35 86.6(8)
N4 C23 C30 C31 149.2(5)
N5 C23 C30 C31 -90.8(6)
C35 C30 C31 F2 -177.5(6)
C23 C30 C31 F2 0.1(8)
C35 C30 C31 C32 2.0(10)
C23 C30 C31 C32 179.6(7)
F2 C31 C32 C33 177.2(6)
C30 C31 C32 C33 -2.3(11)
C31 C32 C33 C34 3.5(11)
C32 C33 C34 C35 -4.4(12)
C31 C30 C35 C34 -2.8(11)
C23 C30 C35 C34 179.9(7)
C33 C34 C35 C30 4.2(12)

loop_
_platon_squeeze_void_nr
_platon_squeeze_void_average_x
_platon_squeeze_void_average_y
_platon_squeeze_void_average_z
_platon_squeeze_void_volume
_platon_squeeze_void_count_electrons
_platon_squeeze_void_content
1 -0.008 0.036 0.000 643 104 ' '
